data_9005545
loop_
_publ_author_name
'Comodi, P.'
'Gatta, G. D.'
'Zanazzi, P. F.'

_publ_section_title
;
 High-pressure structural behaviour of scolecite
 Sample: P = .0001 GPa
;
_journal_name_full 'European Journal of Mineralogy'
_journal_page_first 567
_journal_page_last 574
_journal_paper_doi 10.1127/0935-1221/2002/0014-0567
_journal_volume 14
_journal_year 2002
_chemical_formula_sum 'Al2 Ca H6 O13 Si3'
_chemical_name_mineral Scolecite
_space_group_IT_number 9
_symmetry_space_group_name_Hall 'C -2yc'
_symmetry_space_group_name_H-M 'C 1 c 1'
_cell_angle_alpha 90
_cell_angle_beta 109.95
_cell_angle_gamma 90
_cell_formula_units_Z 4
_cell_length_a 6.533
_cell_length_b 19.030
_cell_length_c 9.830
_cell_volume 1148.758
_database_code_amcsd 0006933
_diffrn_ambient_pressure 100
_exptl_crystal_density_diffrn 2.269
_cod_original_formula_sum 'Ca Si3 Al2 O13 H6'
_cod_database_code 9005545

loop_
_space_group_symop_operation_xyz
x,y,z
1/2+x,1/2+y,z
x,-y,1/2+z
1/2+x,1/2-y,1/2+z

loop_
_atom_site_label
_atom_site_fract_x
_atom_site_fract_y
_atom_site_fract_z
_atom_site_U_iso_or_equiv
_atom_site_type_symbol
_atom_site_attached_hydrogens
Ca 0.16130 0.14323 0.05210 0.01320 Ca 0
Si1 0.50000 0.37057 0.00000 0.00810 Si 0
Si2 0.22980 0.33184 0.20010 0.00770 Si 0
Si3 0.54000 0.08257 0.33120 0.00750 Si 0
Al1 0.93440 0.46209 0.09980 0.00810 Al 0
Al2 0.35550 0.21662 0.43380 0.00770 Al 0
O1 0.54200 0.03150 0.46080 0.01360 O 0
O2 0.44720 0.04600 0.17440 0.01100 O 0
O3 0.38360 0.15130 0.31560 0.01240 O 0
O4 0.11540 0.19980 0.46810 0.01300 O 0
O5 0.35350 0.29940 0.35820 0.01050 O 0
O6 0.08680 0.27120 0.09050 0.01260 O 0
O7 0.41430 0.35870 0.13450 0.01390 O 0
O8 0.07670 0.39560 0.21480 0.01350 O 0
O9 0.78940 0.11010 0.35650 0.01280 O 0
O10 0.66020 0.43690 0.03420 0.01410 O 0
Wat1 0.89080 0.08030 0.10830 0.03160 O 2
Wat2 0.90850 0.32600 0.44040 0.03570 O 2
Wat3 0.57820 0.44540 0.37420 0.02590 O 2

loop_
_cod_changelog_entry_id
_cod_changelog_entry_author
_cod_changelog_entry_date
_cod_changelog_entry_text
1
;cod-tools version 3.8.0
Id: cif_guess_AMCSD_atom_types 9574 2023-05-10 09:00:05Z saulius
;
2023-05-10T18:50:12+03:00
;Derived atom types and hydrogen counts
from atom names that follow the AMCSD naming convention
(Wat == water, O-H == hydroxyl).
;

loop_
_cod_related_entry_id
_cod_related_entry_database
_cod_related_entry_code
1 AMCSD 0006933
